data_1558267
loop_
_publ_author_name
'Bang, E.'
'Eriksen, J.'
'Monsted, L.'
'Monsted, O.'

_publ_section_title
;
 Mechanism of Lactic Acid Formation Catalyzed by a Macrocyclic
 Chromium(III) Complex. A Comparison with the Glyoxalase I Enzyme
;
_journal_name_full 'Acta Chemica Scandinavica'
_journal_page_first 12
_journal_page_last 19
_journal_paper_doi 10.3891/acta.chem.scand.48-0012
_journal_volume 48
_journal_year 1994
_chemical_formula_sum 'C19 H40 Cl Cr N4 O7'
_chemical_formula_weight 524.0
_chemical_name_common
;
cis-[Cr(cycb)(C3H4O3)]ClO4
;
_space_group_IT_number 43
_space_group_name_Hall 'F 2 -2d'
_space_group_name_H-M_alt 'F d d 2'
_symmetry_cell_setting orthorhombic
_symmetry_Int_Tables_number 43
_symmetry_space_group_name_Hall 'F 2 -2d'
_symmetry_space_group_name_H-M 'F d d 2'
_cell_angle_alpha 90.
_cell_angle_beta 90.
_cell_angle_gamma 90.
_cell_formula_units_Z 8
_cell_length_a 31.663(15)
_cell_length_b 9.650(5)
_cell_length_c 15.848(7)
_cell_volume 4842(4)
_diffrn_ambient_temperature 293
_diffrn_radiation_probe x-ray
_diffrn_radiation_type MoK\a
_diffrn_radiation_wavelength 0.71069
_exptl_absorpt_coefficient_mu 0.428
_refine_ls_number_parameters 203
_refine_ls_number_reflns 1135
_refine_ls_R_factor_gt 0.044
_refine_ls_wR_factor_gt 0.059
_cod_data_source_file Acta-Chem-Scand-1994-48-12.cif
_cod_data_source_block 1
_cod_database_code 1558267

loop_
_space_group_symop_id
_space_group_symop_operation_xyz
1 x,y,z
2 -x,-y,z
3 1/4-x,1/4+y,1/4+z
4 3/4+x,3/4-y,1/4+z
5 x,1/2+y,1/2+z
6 -x,1/2-y,1/2+z
7 1/4-x,3/4+y,3/4+z
8 3/4+x,1/4-y,3/4+z
9 1/2+x,y,1/2+z
10 1/2-x,-y,1/2+z
11 3/4-x,1/4+y,3/4+z
12 1/4+x,3/4-y,3/4+z
13 1/2+x,1/2+y,z
14 1/2-x,1/2-y,z
15 3/4-x,3/4+y,1/4+z
16 1/4+x,1/4-y,1/4+z

loop_
_atom_site_label
_atom_site_type_symbol
_atom_site_thermal_displace_type
_atom_site_fract_x
_atom_site_fract_y
_atom_site_fract_z
_atom_site_occupancy
_atom_site_U_iso_or_equiv
_atom_site_calc_flag
_atom_site_refinement_flags
_atom_site_disorder_assembly
_atom_site_disorder_group
Cr Cr Uiso 0.25000 0.25000 0.25000 1.000 0.0284(3) . . . .
Cl Cl Uiso 0.25000 0.75000 0.4294(2) 1.000 0.0562(9) . . . .
O1 O Uiso 0.21361(13) 0.3090(5) 0.3377(3) 1.000 0.0401(13) . . . .
O2' O Uiso 0.2005(4) 0.3070(14) 0.4758(8) 0.500 0.062(3) . . . .
N1 N Uiso 0.20293(15) 0.3141(5) 0.1606(3) 1.000 0.0344(16) . . . .
N4 N Uiso 0.27205(14) 0.4592(5) 0.2358(3) 1.000 0.0349(15) . . . .
C1' C Uiso 0.2218(5) 0.2744(15) 0.4142(9) 0.500 0.039(3) . . . .
C2 C Uiso 0.2020(2) 0.4682(7) 0.1686(5) 1.000 0.044(2) . . . .
C2' C Uiso 0.2620(5) 0.1894(16) 0.4178(9) 0.500 0.058(4) . . . .
C3 C Uiso 0.2471(2) 0.5209(7) 0.1652(5) 1.000 0.042(2) . . . .
O3 O Uiso 0.2362(4) 0.6612(15) 0.3664(9) 1.000 0.177(7) . . . .
C3' C Uiso 0.2914(6) 0.2565(19) 0.4867(12) 0.500 0.045(3) . . . .
O4 O Uiso 0.2835(4) 0.7000(18) 0.4732(7) 1.000 0.171(7) . . . .
C5 C Uiso 0.31885(19) 0.4928(6) 0.2295(4) 1.000 0.039(2) . . . .
C5A C Uiso 0.3388(2) 0.4689(8) 0.3153(5) 1.000 0.049(2) . . . .
C5B C Uiso 0.3252(2) 0.6465(7) 0.2073(5) 1.000 0.050(2) . . . .
C6 C Uiso 0.33932(19) 0.4033(7) 0.1604(4) 1.000 0.042(2) . . . .
C7 C Uiso 0.34065(19) 0.2468(7) 0.1730(5) 1.000 0.042(2) . . . .
C7A C Uiso 0.3729(2) 0.1821(8) 0.1126(6) 1.000 0.062(3) . . . .

loop_
_atom_type_symbol
_atom_type_description
_atom_type_scat_dispersion_real
_atom_type_scat_dispersion_imag
_atom_type_scat_source
C C 0.0033 0.0016 ' International Tables Vol C Tables 4.2.6.8 and 6.1.1.4'
Cl Cl 0.1484 0.1585 ' International Tables Vol C Tables 4.2.6.8 and 6.1.1.4'
Cr Cr 0.3209 0.6236 ' International Tables Vol C Tables 4.2.6.8 and 6.1.1.4'
N N 0.0061 0.0033 ' International Tables Vol C Tables 4.2.6.8 and 6.1.1.4'
O O 0.0106 0.0060 ' International Tables Vol C Tables 4.2.6.8 and 6.1.1.4'

loop_
_geom_angle_atom_site_label_1
_geom_angle_atom_site_label_2
_geom_angle_atom_site_label_3
_geom_angle
_geom_angle_site_symmetry_1
_geom_angle_site_symmetry_2
_geom_angle_site_symmetry_3
_geom_angle_publ_flag
O1 Cr N1 88.59(19) . . . yes
O1 Cr N4 89.55(19) . . . yes
O1 Cr O1 85.52(19) . . 14_555 yes
O1 Cr N1 173.47(18) . . 14_555 yes
O1 Cr N4 99.31(19) . . 14_555 yes
N1 Cr N4 83.44(18) . . . yes
O1 Cr N1 173.47(18) 14_555 . . yes
N1 Cr N1 97.43(18) . . 14_555 yes
N1 Cr N4 88.63(18) . . 14_555 yes
O1 Cr N4 99.31(19) 14_555 . . yes
N1 Cr N4 88.63(18) 14_555 . . yes
N4 Cr N4 167.97(18) . . 14_555 yes
O1 Cr N1 88.59(19) 14_555 . 14_555 yes
O1 Cr N4 89.55(19) 14_555 . 14_555 yes
N1 Cr N4 83.44(18) 14_555 . 14_555 yes
O4 Cl O4 118.4(7) . . 14_565 yes
O3 Cl O4 113.3(9) 14_565 . 14_565 yes
O3 Cl O4 113.3(9) . . . yes
O3 Cl O3 87.9(9) . . 14_565 yes
O3 Cl O4 110.0(8) . . 14_565 yes
O3 Cl O4 110.0(8) 14_565 . . yes
Cr O1 C2' 108.3(6) . . 14_555 yes
C1' O1 C2' 24.7(9) . . 14_555 yes
Cr O1 C1' 119.5(7) . . . yes
Cr N1 C7 115.8(4) . . 14_555 yes
Cr N1 C2 104.2(4) . . . yes
C2 N1 C7 111.0(5) . . 14_555 yes
Cr N4 C5 121.6(3) . . . yes
Cr N4 C3 106.3(4) . . . yes
C3 N4 C5 112.4(5) . . . yes
O2' C1' C2' 124.8(14) . . . yes
O1 C1' O2' 125.0(14) . . . yes
O1 C1' C2' 110.2(12) . . . yes
N1 C2 C3 108.2(5) . . . yes
C1' C2' C3' 107.5(13) . . . no
O1 C2' C1' 113.5(11) 14_555 . . yes
O1 C2' C3' 106.3(12) 14_555 . . yes
N4 C3 C2 109.7(6) . . . yes
N4 C5 C6 109.7(5) . . . yes
N4 C5 C5B 110.4(5) . . . yes
N4 C5 C5A 108.3(5) . . . yes
C5B C5 C6 108.9(5) . . . no
C5A C5 C5B 107.3(5) . . . no
C5A C5 C6 112.2(5) . . . no
C5 C6 C7 118.4(5) . . . no
N1 C7 C7A 111.6(6) 14_555 . . yes
C6 C7 C7A 109.9(6) . . . no
N1 C7 C6 110.1(5) 14_555 . . yes

loop_
_geom_bond_atom_site_label_1
_geom_bond_atom_site_label_2
_geom_bond_distance
_geom_bond_site_symmetry_1
_geom_bond_site_symmetry_2
_geom_bond_publ_flag
Cr O1 1.893(5) . . yes
Cr N1 2.147(5) . . yes
Cr N4 2.148(5) . . yes
Cr O1 1.893(5) . 14_555 yes
Cr N1 2.147(5) . 14_555 yes
Cr N4 2.148(5) . 14_555 yes
Cl O3 1.386(14) . . yes
Cl O4 1.356(13) . . yes
Cl O3 1.386(14) . 14_565 yes
Cl O4 1.356(13) . 14_565 yes
O1 C1' 1.284(15) . . yes
O1 C2' 1.486(15) . 14_555 yes
O2' C1' 1.23(2) . . yes
N1 C7 1.513(8) . 14_555 yes
N1 C2 1.493(8) . . yes
N4 C5 1.520(8) . . yes
N4 C3 1.494(9) . . yes
C1' C2' 1.52(2) . . no
C2 C3 1.517(9) . . no
C2' C3' 1.57(2) . . no
C5 C5A 1.517(10) . . no
C5 C6 1.538(9) . . no
C5 C5B 1.538(9) . . no
C6 C7 1.524(10) . . no
C7 C7A 1.533(11) . . no

loop_
_geom_torsion_atom_site_label_1
_geom_torsion_atom_site_label_2
_geom_torsion_atom_site_label_3
_geom_torsion_atom_site_label_4
_geom_torsion
_geom_torsion_site_symmetry_1
_geom_torsion_site_symmetry_2
_geom_torsion_site_symmetry_3
_geom_torsion_site_symmetry_4
_geom_torsion_publ_flag
N1 Cr O1 C1' 167.7(8) . . . . no
N1 Cr O1 C2' -168.2(7) . . . 14_555 no
N4 Cr O1 C1' -108.9(8) . . . . no
N4 Cr O1 C2' -84.8(7) . . . 14_555 no
O1 Cr O1 C1' -9.5(8) 14_555 . . . no
N4 Cr O1 C1' 79.3(8) 14_555 . . . no
O1 Cr N1 C2 67.7(4) . . . . no
O1 Cr N1 C7 -54.5(4) . . . 14_555 no
N4 Cr N1 C2 -22.0(4) . . . . no
N4 Cr N1 C7 -144.2(4) . . . 14_555 no
N1 Cr N1 C2 -109.8(4) 14_555 . . . no
N4 Cr N1 C2 167.0(4) 14_555 . . . no
O1 Cr N4 C3 -96.6(4) . . . . no
O1 Cr N4 C5 133.1(4) . . . . no
N1 Cr N4 C3 -8.0(4) . . . . no
N1 Cr N4 C5 -138.3(4) . . . . no
O1 Cr N4 C3 178.0(4) 14_555 . . . no
O1 Cr N4 C5 47.7(4) 14_555 . . . no
N1 Cr N4 C3 89.7(4) 14_555 . . . no
N1 Cr N4 C5 -40.7(4) 14_555 . . . no
O1 Cr O1 C2' 14.6(7) . . 14_555 . no
N4 Cr O1 C2' 103.4(7) . . 14_555 . no
N1 Cr N1 C7 128.1(4) . . 14_555 . no
N4 Cr N1 C7 44.9(4) . . 14_555 . no
Cr O1 C1' O2' 179.9(12) . . . . no
Cr O1 C1' C2' 0.8(14) . . . . no
C2' O1 C1' O2' 111(3) 14_555 . . . no
C2' O1 C1' C2' -68(2) 14_555 . . . no
C1' O1 C2' C1' 103(2) . . 14_555 14_555 no
C1' O1 C2' C3' -14.7(19) . . 14_555 14_555 no
Cr N1 C2 C3 48.5(6) . . . . no
C7 N1 C2 C3 173.8(6) 14_555 . . . no
C2 N1 C7 C6 177.3(6) . . 14_555 14_555 no
C2 N1 C7 C7A 55.0(7) . . 14_555 14_555 no
Cr N4 C3 C2 37.2(6) . . . . no
C5 N4 C3 C2 172.5(5) . . . . no
Cr N4 C5 C5A -70.8(6) . . . . no
Cr N4 C5 C5B 172.0(4) . . . . no
Cr N4 C5 C6 52.0(6) . . . . no
C3 N4 C5 C5A 161.6(5) . . . . no
C3 N4 C5 C5B 44.4(7) . . . . no
C3 N4 C5 C6 -75.7(6) . . . . no
O1 C1' C2' C3' 129.0(13) . . . . no
O1 C1' C2' O1 11.8(16) . . . 14_555 no
O2' C1' C2' C3' -50(2) . . . . no
O2' C1' C2' O1 -167.3(14) . . . 14_555 no
N1 C2 C3 N4 -59.8(7) . . . . no
N4 C5 C6 C7 -64.7(7) . . . . no
C5A C5 C6 C7 55.7(7) . . . . no
C5B C5 C6 C7 174.3(5) . . . . no
C5 C6 C7 C7A -163.3(6) . . . . no
C5 C6 C7 N1 73.4(7) . . . 14_555 no
